data_7037250
loop_
_publ_author_name
'Yu, Na'
'Kegler, Philip'
'Klepov, Vladislav V.'
'Dellen, Jakob'
'Schlenz, Hartmut'
'Langer, Eike M.'
'Bosbach, Dirk'
'Alekseev, Evgeny V.'

_publ_section_title
;
 Influence of extreme conditions on the formation and structures of
 caesium uranium(vi) arsenates.
;
_journal_issue 47
_journal_name_full 'Dalton transactions (Cambridge, England : 2003)'
_journal_page_first 20735
_journal_page_last 20744
_journal_paper_doi 10.1039/c5dt03842a
_journal_volume 44
_journal_year 2015
_chemical_formula_sum 'As2 Cs O9 U'
_chemical_formula_weight 664.78
_chemical_name_systematic
; 
 ? 
;
_space_group_IT_number 2
_symmetry_cell_setting triclinic
_symmetry_space_group_name_Hall '-P 1'
_symmetry_space_group_name_H-M 'P -1'
_atom_sites_solution_primary direct
_atom_sites_solution_secondary difmap
_audit_creation_method SHELXL-97
_audit_update_record
;
2015-10-01 deposited with the CCDC.
2015-11-01 downloaded from the CCDC.
;
_cell_angle_alpha 72.363(9)
_cell_angle_beta 88.882(8)
_cell_angle_gamma 83.831(7)
_cell_formula_units_Z 4
_cell_length_a 6.8433(6)
_cell_length_b 9.8898(9)
_cell_length_c 13.7565(14)
_cell_measurement_temperature 293(2)
_cell_volume 882.04(15)
_computing_structure_refinement 'SHELXL-97 (Sheldrick, 1997)'
_computing_structure_solution 'SHELXS-97 (Sheldrick, 1990)'
_diffrn_ambient_temperature 293(2)
_diffrn_measured_fraction_theta_full 0.999
_diffrn_measured_fraction_theta_max 0.999
_diffrn_radiation_monochromator graphite
_diffrn_radiation_source 'fine-focus sealed tube'
_diffrn_radiation_type MoK\a
_diffrn_radiation_wavelength 0.71073
_diffrn_reflns_av_R_equivalents 0.0634
_diffrn_reflns_av_sigmaI/netI 0.1045
_diffrn_reflns_limit_h_max 8
_diffrn_reflns_limit_h_min -8
_diffrn_reflns_limit_k_max 12
_diffrn_reflns_limit_k_min -10
_diffrn_reflns_limit_l_max 17
_diffrn_reflns_limit_l_min -17
_diffrn_reflns_number 7078
_diffrn_reflns_theta_full 27.50
_diffrn_reflns_theta_max 27.50
_diffrn_reflns_theta_min 2.99
_exptl_absorpt_coefficient_mu 29.936
_exptl_absorpt_correction_T_max 1.00000
_exptl_absorpt_correction_T_min 0.66066
_exptl_absorpt_correction_type multi-scan
_exptl_absorpt_process_details
;
CrysAlisPro, Agilent Technologies,
Version 1.171.36.20 (release 27-06-2012 CrysAlis171 .NET)
(compiled Jul 11 2012,15:38:31)
Empirical absorption correction using spherical harmonics,
 implemented in SCALE3 ABSPACK scaling algorithm.
;
_exptl_crystal_colour 'light yellow'
_exptl_crystal_density_diffrn 5.006
_exptl_crystal_density_method 'not measured'
_exptl_crystal_description block
_exptl_crystal_F_000 1140
_exptl_crystal_size_max 0.08
_exptl_crystal_size_mid 0.04
_exptl_crystal_size_min 0.03
_refine_diff_density_max 2.673
_refine_diff_density_min -3.940
_refine_diff_density_rms 0.513
_refine_ls_extinction_method none
_refine_ls_goodness_of_fit_ref 1.050
_refine_ls_matrix_type full
_refine_ls_number_parameters 235
_refine_ls_number_reflns 4033
_refine_ls_number_restraints 42
_refine_ls_restrained_S_all 1.047
_refine_ls_R_factor_all 0.0798
_refine_ls_R_factor_gt 0.0515
_refine_ls_shift/su_max 0.000
_refine_ls_shift/su_mean 0.000
_refine_ls_structure_factor_coef Fsqd
_refine_ls_weighting_details 'calc w=1/[\s^2^(Fo^2^)+(0.0314P)^2^+0.0000P] where P=(Fo^2^+2Fc^2^)/3'
_refine_ls_weighting_scheme calc
_refine_ls_wR_factor_gt 0.1026
_refine_ls_wR_factor_ref 0.1212
_reflns_number_gt 2911
_reflns_number_total 4033
_reflns_threshold_expression >2sigma(I)
_cod_data_source_file c5dt03842a2.cif
_cod_data_source_block 1
_cod_depositor_comments 'Adding full bibliography for 7037249--7037252.cif.'
_cod_original_cell_volume 882.04(14)
_cod_original_sg_symbol_H-M P-1
_cod_database_code 7037250

loop_
_symmetry_equiv_pos_as_xyz
'x, y, z'
'-x, -y, -z'

loop_
_atom_site_label
_atom_site_type_symbol
_atom_site_fract_x
_atom_site_fract_y
_atom_site_fract_z
_atom_site_U_iso_or_equiv
_atom_site_adp_type
_atom_site_occupancy
_atom_site_symmetry_multiplicity
_atom_site_calc_flag
_atom_site_refinement_flags
U1 U 0.55559(8) 0.34296(7) 0.25133(5) 0.01288(16) Uani 1 1 d .
U2 U 0.63442(8) 1.04682(7) -0.28185(5) 0.01325(16) Uani 1 1 d .
Cs1 Cs 0.5491(2) 0.75785(15) 0.03220(9) 0.0384(3) Uani 1 1 d .
Cs2 Cs -0.0600(2) 0.77413(17) 0.52458(10) 0.0437(4) Uani 1 1 d .
As1 As 0.2977(2) 0.37386(19) -0.34929(12) 0.0130(4) Uani 1 1 d .
As2 As 0.1520(2) 0.62443(19) 0.27548(13) 0.0154(4) Uani 1 1 d .
As3 As 0.8608(2) 1.03599(19) 0.19173(13) 0.0143(4) Uani 1 1 d .
As4 As 0.0623(2) 0.30203(19) 0.16743(13) 0.0144(4) Uani 1 1 d .
O1 O 0.5649(15) 0.2591(13) 0.3848(8) 0.019(3) Uani 1 1 d .
O2 O 0.4401(15) 0.5813(13) -0.1166(9) 0.024(3) Uani 1 1 d .
O3 O 0.6423(15) 1.0433(14) -0.1527(9) 0.023(3) Uani 1 1 d .
O4 O 0.6413(15) 1.0389(13) -0.4089(9) 0.021(3) Uani 1 1 d .
O5 O -0.3383(14) 0.8034(13) 0.3212(9) 0.023(3) Uani 1 1 d .
O6 O -0.3408(14) 0.5383(15) 0.4710(8) 0.025(3) Uani 1 1 d .
O7 O 0.3678(14) 0.4358(13) -0.2580(9) 0.019(3) Uani 1 1 d U
O8 O -0.0396(14) 0.5911(14) 0.3605(8) 0.021(3) Uani 1 1 d .
O9 O 0.0661(16) 0.7118(14) 0.1555(9) 0.027(3) Uani 1 1 d .
O10 O 0.2568(14) 0.4684(12) 0.2743(8) 0.014(2) Uani 1 1 d U
O11 O 0.2884(14) 0.7192(13) 0.3254(8) 0.020(3) Uani 1 1 d U
O12 O 1.3545(14) 0.8973(13) -0.2307(8) 0.020(3) Uani 1 1 d U
O13 O 0.8343(15) 0.9348(13) 0.1173(9) 0.022(3) Uani 1 1 d U
O14 O 1.0232(14) 0.9778(14) 0.2893(8) 0.021(3) Uani 1 1 d .
O15 O -0.0401(14) 0.1902(12) 0.1091(8) 0.016(2) Uani 1 1 d .
O16 O 0.7254(14) 0.7873(12) -0.2257(8) 0.016(2) Uani 1 1 d U
O17 O -0.1006(13) 0.3220(13) 0.2540(9) 0.020(3) Uani 1 1 d .
O18 O 0.8860(14) 0.5614(14) -0.0694(9) 0.025(3) Uani 1 1 d U

loop_
_atom_site_aniso_label
_atom_site_aniso_U_11
_atom_site_aniso_U_22
_atom_site_aniso_U_33
_atom_site_aniso_U_23
_atom_site_aniso_U_13
_atom_site_aniso_U_12
U1 0.0107(3) 0.0084(3) 0.0210(3) -0.0063(3) 0.0004(2) -0.0016(2)
U2 0.0109(3) 0.0083(3) 0.0216(3) -0.0061(3) -0.0004(2) -0.0010(2)
Cs1 0.0716(9) 0.0198(8) 0.0252(7) -0.0090(6) 0.0048(6) -0.0052(6)
Cs2 0.0669(9) 0.0393(10) 0.0285(7) -0.0103(7) -0.0053(6) -0.0200(7)
As1 0.0114(8) 0.0078(9) 0.0209(9) -0.0054(7) 0.0006(6) -0.0020(6)
As2 0.0128(8) 0.0101(9) 0.0257(9) -0.0092(8) 0.0024(6) -0.0007(6)
As3 0.0094(8) 0.0113(9) 0.0238(9) -0.0081(8) -0.0002(6) 0.0007(6)
As4 0.0106(8) 0.0100(9) 0.0219(9) -0.0043(7) -0.0024(6) -0.0001(6)
O1 0.019(6) 0.021(8) 0.020(6) -0.009(6) -0.001(5) 0.002(5)
O2 0.023(6) 0.012(7) 0.037(7) -0.004(6) 0.000(5) -0.012(5)
O3 0.022(6) 0.021(8) 0.036(7) -0.020(6) -0.003(5) -0.003(5)
O4 0.029(6) 0.009(7) 0.029(7) -0.008(6) -0.001(5) -0.008(5)
O5 0.017(6) 0.012(7) 0.039(7) -0.006(6) -0.015(5) 0.002(5)
O6 0.015(6) 0.038(9) 0.021(6) -0.008(6) -0.003(5) -0.005(5)
O7 0.014(5) 0.016(6) 0.030(6) -0.008(5) -0.006(4) -0.007(4)
O8 0.015(6) 0.025(8) 0.026(7) -0.013(6) -0.006(5) 0.003(5)
O9 0.038(7) 0.013(7) 0.026(7) -0.003(6) -0.010(6) 0.004(5)
O10 0.012(5) 0.007(5) 0.027(6) -0.009(5) 0.010(4) -0.005(4)
O11 0.017(4) 0.016(5) 0.029(4) -0.009(4) -0.001(3) -0.007(3)
O12 0.017(5) 0.022(6) 0.023(5) -0.012(5) 0.012(4) 0.002(4)
O13 0.017(5) 0.020(6) 0.038(6) -0.022(5) 0.001(4) 0.000(4)
O14 0.014(6) 0.031(8) 0.018(6) -0.007(6) -0.003(5) -0.002(5)
O15 0.013(5) 0.011(7) 0.021(6) 0.002(5) 0.006(4) -0.008(4)
O16 0.019(5) 0.006(5) 0.020(5) 0.000(4) -0.008(4) 0.000(4)
O17 0.004(5) 0.017(7) 0.043(8) -0.016(6) 0.000(5) 0.001(4)
O18 0.015(5) 0.021(6) 0.033(6) 0.003(5) -0.010(4) -0.012(4)

loop_
_atom_type_symbol
_atom_type_description
_atom_type_scat_dispersion_real
_atom_type_scat_dispersion_imag
_atom_type_scat_source
O O 0.0106 0.0060 'International Tables Vol C Tables 4.2.6.8 and 6.1.1.4'
Cs Cs -0.3680 2.1192 'International Tables Vol C Tables 4.2.6.8 and 6.1.1.4'
As As 0.0499 2.0058 'International Tables Vol C Tables 4.2.6.8 and 6.1.1.4'
U U -9.6767 9.6646 'International Tables Vol C Tables 4.2.6.8 and 6.1.1.4'

loop_
_geom_angle_atom_site_label_1
_geom_angle_atom_site_label_2
_geom_angle_atom_site_label_3
_geom_angle
_geom_angle_site_symmetry_1
_geom_angle_site_symmetry_3
O1 U1 O2 176.1(5) . 2_665
O1 U1 O7 96.0(5) . 2_665
O2 U1 O7 85.8(5) 2_665 2_665
O1 U1 O17 88.1(4) . 1_655
O2 U1 O17 89.0(4) 2_665 1_655
O7 U1 O17 75.7(4) 2_665 1_655
O1 U1 O10 87.9(4) . .
O2 U1 O10 95.9(4) 2_665 .
O7 U1 O10 74.0(4) 2_665 .
O17 U1 O10 148.9(4) 1_655 .
O1 U1 O12 87.5(5) . 2_765
O2 U1 O12 89.3(5) 2_665 2_765
O7 U1 O12 152.5(4) 2_665 2_765
O17 U1 O12 77.2(4) 1_655 2_765
O10 U1 O12 133.4(4) . 2_765
O1 U1 O16 93.0(4) . 2_665
O2 U1 O16 87.6(4) 2_665 2_665
O7 U1 O16 142.6(3) 2_665 2_665
O17 U1 O16 140.9(4) 1_655 2_665
O10 U1 O16 70.2(4) . 2_665
O12 U1 O16 63.9(3) 2_765 2_665
O1 U1 U2 76.6(4) . 2_665
O2 U1 U2 102.0(4) 2_665 2_665
O7 U1 U2 170.4(3) 2_665 2_665
O17 U1 U2 109.7(3) 1_655 2_665
O10 U1 U2 99.3(3) . 2_665
O12 U1 U2 35.0(2) 2_765 2_665
O16 U1 U2 34.0(2) 2_665 2_665
O1 U1 Cs1 140.7(4) . .
O2 U1 Cs1 41.8(4) 2_665 .
O7 U1 Cs1 45.7(3) 2_665 .
O17 U1 Cs1 89.6(3) 1_655 .
O10 U1 Cs1 74.4(3) . .
O12 U1 Cs1 130.0(3) 2_765 .
O16 U1 Cs1 112.5(2) 2_665 .
U2 U1 Cs1 139.97(2) 2_665 .
O1 U1 Cs1 139.6(4) . 2_665
O2 U1 Cs1 38.7(4) 2_665 2_665
O7 U1 Cs1 124.4(3) 2_665 2_665
O17 U1 Cs1 100.1(3) 1_655 2_665
O10 U1 Cs1 102.8(3) . 2_665
O12 U1 Cs1 56.7(2) 2_765 2_665
O16 U1 Cs1 56.4(2) 2_665 2_665
U2 U1 Cs1 63.31(2) 2_665 2_665
Cs1 U1 Cs1 79.32(3) . 2_665
O1 U1 Cs2 48.8(3) . 2_666
O2 U1 Cs2 128.6(3) 2_665 2_666
O7 U1 Cs2 77.0(2) 2_665 2_666
O17 U1 Cs2 40.0(3) 1_655 2_666
O10 U1 Cs2 123.9(3) . 2_666
O12 U1 Cs2 85.2(2) 2_765 2_666
O16 U1 Cs2 133.0(2) 2_665 2_666
U2 U1 Cs2 101.90(3) 2_665 2_666
Cs1 U1 Cs2 114.50(3) . 2_666
Cs1 U1 Cs2 133.11(3) 2_665 2_666
O1 U1 Cs2 50.0(3) . 2_566
O2 U1 Cs2 132.8(3) 2_665 2_566
O7 U1 Cs2 105.6(3) 2_665 2_566
O17 U1 Cs2 138.1(3) 1_655 2_566
O10 U1 Cs2 47.6(3) . 2_566
O12 U1 Cs2 97.5(3) 2_765 2_566
O16 U1 Cs2 55.5(2) 2_665 2_566
U2 U1 Cs2 64.95(2) 2_665 2_566
Cs1 U1 Cs2 121.92(3) . 2_566
Cs1 U1 Cs2 111.54(3) 2_665 2_566
Cs2 U1 Cs2 98.55(3) 2_666 2_566
O3 U2 O4 175.5(5) . .
O3 U2 O11 87.7(5) . 2_675
O4 U2 O11 94.6(5) . 2_675
O3 U2 O14 91.5(4) . 2_775
O4 U2 O14 85.3(4) . 2_775
O11 U2 O14 76.7(4) 2_675 2_775
O3 U2 O5 95.2(5) . 2_575
O4 U2 O5 89.2(5) . 2_575
O11 U2 O5 72.6(4) 2_675 2_575
O14 U2 O5 148.2(4) 2_775 2_575
O3 U2 O16 88.5(5) . .
O4 U2 O16 87.6(5) . .
O11 U2 O16 152.2(3) 2_675 .
O14 U2 O16 75.9(4) 2_775 .
O5 U2 O16 135.2(4) 2_575 .
O3 U2 O12 85.8(5) . 1_455
O4 U2 O12 94.7(4) . 1_455
O11 U2 O12 142.6(4) 2_675 1_455
O14 U2 O12 140.2(4) 2_775 1_455
O5 U2 O12 71.4(4) 2_575 1_455
O16 U2 O12 64.4(3) . 1_455
O3 U2 U1 100.6(4) . 2_665
O4 U2 U1 77.5(4) . 2_665
O11 U2 U1 170.1(3) 2_675 2_665
O14 U2 U1 108.1(3) 2_775 2_665
O5 U2 U1 101.1(3) 2_575 2_665
O16 U2 U1 34.9(2) . 2_665
O12 U2 U1 34.7(2) 1_455 2_665
O3 U2 Cs2 127.0(4) . 2_675
O4 U2 Cs2 52.1(4) . 2_675
O11 U2 Cs2 56.5(3) 2_675 2_675
O14 U2 Cs2 46.7(3) 2_775 2_675
O5 U2 Cs2 107.1(3) 2_575 2_675
O16 U2 Cs2 105.8(2) . 2_675
O12 U2 Cs2 146.6(2) 1_455 2_675
U1 U2 Cs2 120.32(3) 2_665 2_675
O3 U2 Cs1 39.1(4) . .
O4 U2 Cs1 138.5(4) . .
O11 U2 Cs1 126.8(3) 2_675 .
O14 U2 Cs1 100.2(3) 2_775 .
O5 U2 Cs1 104.5(3) 2_575 .
O16 U2 Cs1 55.0(2) . .
O12 U2 Cs1 55.4(2) 1_455 .
U1 U2 Cs1 61.61(2) 2_665 .
Cs2 U2 Cs1 146.91(3) 2_675 .
O3 U2 Cs1 29.7(4) . 2_675
O4 U2 Cs1 154.8(4) . 2_675
O11 U2 Cs1 69.6(3) 2_675 2_675
O14 U2 Cs1 108.8(3) 2_775 2_675
O5 U2 Cs1 67.7(3) 2_575 2_675
O16 U2 Cs1 115.6(2) . 2_675
O12 U2 Cs1 87.5(2) 1_455 2_675
U1 U2 Cs1 115.52(3) 2_665 2_675
Cs2 U2 Cs1 123.64(3) 2_675 2_675
Cs1 U2 Cs1 61.21(3) . 2_675
O3 U2 Cs2 135.8(4) . 1_654
O4 U2 Cs2 39.7(4) . 1_654
O11 U2 Cs2 115.2(3) 2_675 1_654
O14 U2 Cs2 61.1(3) 2_775 1_654
O5 U2 Cs2 126.8(3) 2_575 1_654
O16 U2 Cs2 53.2(2) . 1_654
O12 U2 Cs2 94.5(2) 1_455 1_654
U1 U2 Cs2 62.12(2) 2_665 1_654
Cs2 U2 Cs2 58.75(4) 2_675 1_654
Cs1 U2 Cs2 108.24(3) . 1_654
Cs1 U2 Cs2 165.23(3) 2_675 1_654
O3 Cs1 O7 79.0(3) 2_675 2_665
O3 Cs1 O2 122.3(3) 2_675 2_665
O7 Cs1 O2 53.0(3) 2_665 2_665
O3 Cs1 O2 141.7(3) 2_675 .
O7 Cs1 O2 112.9(3) 2_665 .
O2 Cs1 O2 60.0(4) 2_665 .
O3 Cs1 O13 62.6(3) 2_675 .
O7 Cs1 O13 77.4(3) 2_665 .
O2 Cs1 O13 123.0(3) 2_665 .
O2 Cs1 O13 153.4(3) . .
O3 Cs1 O3 88.7(3) 2_675 .
O7 Cs1 O3 148.0(3) 2_665 .
O2 Cs1 O3 148.9(3) 2_665 .
O2 Cs1 O3 95.1(3) . .
O13 Cs1 O3 70.7(3) . .
O3 Cs1 O18 162.4(3) 2_675 .
O7 Cs1 O18 94.3(3) 2_665 .
O2 Cs1 O18 62.6(3) 2_665 .
O2 Cs1 O18 55.9(3) . .
O13 Cs1 O18 100.2(3) . .
O3 Cs1 O18 88.6(3) . .
O3 Cs1 O16 138.4(3) 2_675 .
O7 Cs1 O16 139.6(3) 2_665 .
O2 Cs1 O16 98.4(3) 2_665 .
O2 Cs1 O16 51.6(3) . .
O13 Cs1 O16 104.2(3) . .
O3 Cs1 O16 50.6(3) . .
O18 Cs1 O16 45.3(3) . .
O3 Cs1 O12 107.4(3) 2_675 1_455
O7 Cs1 O12 162.2(3) 2_665 1_455
O2 Cs1 O12 111.5(3) 2_665 1_455
O2 Cs1 O12 51.8(3) . 1_455
O13 Cs1 O12 120.4(3) . 1_455
O3 Cs1 O12 49.9(3) . 1_455
O18 Cs1 O12 83.8(2) . 1_455
O16 Cs1 O12 42.3(2) . 1_455
O3 Cs1 O9 57.1(3) 2_675 .
O7 Cs1 O9 73.4(2) 2_665 .
O2 Cs1 O9 77.8(3) 2_665 .
O2 Cs1 O9 90.3(3) . .
O13 Cs1 O9 116.3(3) . .
O3 Cs1 O9 123.8(3) . .
O18 Cs1 O9 136.8(3) . .
O16 Cs1 O9 134.0(2) . .
O12 Cs1 O9 95.9(2) 1_455 .
O3 Cs1 As4 148.1(2) 2_675 2_665
O7 Cs1 As4 115.5(2) 2_665 2_665
O2 Cs1 As4 86.9(2) 2_665 2_665
O2 Cs1 As4 61.6(2) . 2_665
O13 Cs1 As4 91.81(19) . 2_665
O3 Cs1 As4 63.6(2) . 2_665
O18 Cs1 As4 25.0(2) . 2_665
O16 Cs1 As4 25.58(15) . 2_665
O12 Cs1 As4 67.81(15) 1_455 2_665
O9 Cs1 As4 151.9(2) . 2_665
O3 Cs1 As3 86.1(2) 2_675 2_675
O7 Cs1 As3 147.47(19) 2_665 2_675
O2 Cs1 As3 116.4(2) 2_665 2_675
O2 Cs1 As3 64.2(2) . 2_675
O13 Cs1 As3 120.6(2) . 2_675
O3 Cs1 As3 58.81(18) . 2_675
O18 Cs1 As3 107.27(18) . 2_675
O16 Cs1 As3 66.57(15) . 2_675
O12 Cs1 As3 24.38(15) 1_455 2_675
O9 Cs1 As3 74.25(17) . 2_675
As4 Cs1 As3 92.14(4) 2_665 2_675
O17 Cs2 O8 128.3(3) 2_566 .
O17 Cs2 O14 143.0(3) 2_566 1_455
O8 Cs2 O14 68.4(3) . 1_455
O17 Cs2 O5 161.3(3) 2_566 .
O8 Cs2 O5 48.2(3) . .
O14 Cs2 O5 55.7(3) 1_455 .
O17 Cs2 O6 113.9(3) 2_566 .
O8 Cs2 O6 44.4(3) . .
O14 Cs2 O6 100.2(3) 1_455 .
O5 Cs2 O6 48.9(3) . .
O17 Cs2 O10 55.1(3) 2_566 2_566
O8 Cs2 O10 98.6(3) . 2_566
O14 Cs2 O10 161.7(3) 1_455 2_566
O5 Cs2 O10 106.1(3) . 2_566
O6 Cs2 O10 62.2(3) . 2_566
O17 Cs2 O8 63.5(3) 2_566 2_566
O8 Cs2 O8 67.0(3) . 2_566
O14 Cs2 O8 131.1(3) 1_455 2_566
O5 Cs2 O8 104.5(3) . 2_566
O6 Cs2 O8 58.9(3) . 2_566
O10 Cs2 O8 45.9(2) 2_566 2_566
O17 Cs2 O4 86.7(3) 2_566 1_456
O8 Cs2 O4 140.8(3) . 1_456
O14 Cs2 O4 95.0(3) 1_455 1_456
O5 Cs2 O4 92.8(3) . 1_456
O6 Cs2 O4 110.2(3) . 1_456
O10 Cs2 O4 87.4(3) 2_566 1_456
O8 Cs2 O4 132.9(3) 2_566 1_456
O17 Cs2 O1 50.6(3) 2_566 2_666
O8 Cs2 O1 104.9(2) . 2_666
O14 Cs2 O1 95.6(3) 1_455 2_666
O5 Cs2 O1 144.3(3) . 2_666
O6 Cs2 O1 132.9(3) . 2_666
O10 Cs2 O1 100.2(3) 2_566 2_666
O8 Cs2 O1 77.3(3) 2_566 2_666
O4 Cs2 O1 112.2(3) 1_456 2_666
O17 Cs2 O4 96.3(3) 2_566 2_675
O8 Cs2 O4 92.0(3) . 2_675
O14 Cs2 O4 47.2(2) 1_455 2_675
O5 Cs2 O4 102.1(3) . 2_675
O6 Cs2 O4 136.1(3) . 2_675
O10 Cs2 O4 149.6(2) 2_566 2_675
O8 Cs2 O4 115.8(3) 2_566 2_675
O4 Cs2 O4 102.3(2) 1_456 2_675
O1 Cs2 O4 49.4(3) 2_666 2_675
O17 Cs2 As1 139.1(2) 2_566 2_565
O8 Cs2 As1 28.76(17) . 2_565
O14 Cs2 As1 73.2(2) 1_455 2_565
O5 Cs2 As1 27.1(2) . 2_565
O6 Cs2 As1 27.04(19) . 2_565
O10 Cs2 As1 89.27(18) 2_566 2_565
O8 Cs2 As1 77.52(18) 2_566 2_565
O4 Cs2 As1 113.61(18) 1_456 2_565
O1 Cs2 As1 133.51(19) 2_666 2_565
O4 Cs2 As1 112.12(18) 2_675 2_565
O17 Cs2 O1 91.1(3) 2_566 2_566
O8 Cs2 O1 101.2(3) . 2_566
O14 Cs2 O1 120.1(2) 1_455 2_566
O5 Cs2 O1 73.4(3) . 2_566
O6 Cs2 O1 58.2(3) . 2_566
O10 Cs2 O1 47.9(2) 2_566 2_566
O8 Cs2 O1 87.7(3) 2_566 2_566
O4 Cs2 O1 55.5(3) 1_456 2_566
O1 Cs2 O1 141.7(3) 2_666 2_566
O4 Cs2 O1 156.2(3) 2_675 2_566
As1 Cs2 O1 74.84(18) 2_565 2_566
O7 As1 O5 113.7(6) . 2_565
O7 As1 O6 119.3(6) . 2_565
O5 As1 O6 114.0(6) 2_565 2_565
O7 As1 O8 107.4(5) . 2_565
O5 As1 O8 103.9(6) 2_565 2_565
O6 As1 O8 95.3(5) 2_565 2_565
O7 As1 Cs2 169.5(4) . 2_565
O5 As1 Cs2 65.6(4) 2_565 2_565
O6 As1 Cs2 68.6(4) 2_565 2_565
O8 As1 Cs2 63.7(4) 2_565 2_565
O7 As1 Cs1 38.1(4) . 2_665
O5 As1 Cs1 77.2(4) 2_565 2_665
O6 As1 Cs1 151.3(4) 2_565 2_665
O8 As1 Cs1 108.0(4) 2_565 2_665
Cs2 As1 Cs1 136.89(6) 2_565 2_665
O7 As1 Cs2 88.2(4) . 1_554
O5 As1 Cs2 151.9(3) 2_565 1_554
O6 As1 Cs2 64.3(4) 2_565 1_554
O8 As1 Cs2 50.7(4) 2_565 1_554
Cs2 As1 Cs2 89.59(5) 2_565 1_554
Cs1 As1 Cs2 118.63(4) 2_665 1_554
O10 As2 O11 115.6(5) . .
O10 As2 O9 107.1(6) . .
O11 As2 O9 114.3(6) . .
O10 As2 O8 106.2(6) . .
O11 As2 O8 102.5(5) . .
O9 As2 O8 110.8(5) . .
O10 As2 Cs2 52.4(4) . 2_566
O11 As2 Cs2 114.0(4) . 2_566
O9 As2 Cs2 131.6(5) . 2_566
O8 As2 Cs2 54.8(4) . 2_566
O10 As2 Cs1 80.6(4) . .
O11 As2 Cs1 80.5(4) . .
O9 As2 Cs1 59.6(4) . .
O8 As2 Cs1 170.0(4) . .
Cs2 As2 Cs1 132.93(5) 2_566 .
O10 As2 Cs2 130.8(4) . .
O11 As2 Cs2 59.1(4) . .
O9 As2 Cs2 119.5(4) . .
O8 As2 Cs2 44.2(4) . .
Cs2 As2 Cs2 83.47(5) 2_566 .
Cs1 As2 Cs2 135.77(5) . .
O13 As3 O14 119.3(6) . .
O13 As3 O12 113.8(5) . 2_775
O14 As3 O12 110.2(5) . 2_775
O13 As3 O15 104.1(6) . 1_665
O14 As3 O15 103.4(5) . 1_665
O12 As3 O15 104.0(6) 2_775 1_665
O13 As3 Cs1 70.7(4) . 2_675
O14 As3 Cs1 170.0(4) . 2_675
O12 As3 Cs1 63.7(4) 2_775 2_675
O15 As3 Cs1 71.8(3) 1_665 2_675
O17 As4 O18 121.7(6) . 2_665
O17 As4 O16 109.9(5) . 2_665
O18 As4 O16 109.2(5) 2_665 2_665
O17 As4 O15 104.4(5) . .
O18 As4 O15 103.2(5) 2_665 .
O16 As4 O15 107.2(5) 2_665 .
O17 As4 Cs1 178.2(4) . 2_665
O18 As4 Cs1 60.1(4) 2_665 2_665
O16 As4 Cs1 68.8(4) 2_665 2_665
O15 As4 Cs1 75.0(3) . 2_665
O17 As4 Cs2 43.5(4) . 2_566
O18 As4 Cs2 134.1(4) 2_665 2_566
O16 As4 Cs2 66.8(4) 2_665 2_566
O15 As4 Cs2 122.0(4) . 2_566
Cs1 As4 Cs2 135.44(5) 2_665 2_566
U1 O1 Cs2 109.3(4) . 2_666
U1 O1 Cs2 108.2(4) . 2_566
Cs2 O1 Cs2 141.7(3) 2_666 2_566
U1 O2 Cs1 116.4(5) 2_665 2_665
U1 O2 Cs1 121.0(5) 2_665 .
Cs1 O2 Cs1 120.0(4) 2_665 .
U2 O3 Cs1 134.0(6) . 2_675
U2 O3 Cs1 121.1(5) . .
Cs1 O3 Cs1 91.3(3) 2_675 .
U2 O4 Cs2 121.3(5) . 1_654
U2 O4 Cs2 105.4(4) . 2_675
Cs2 O4 Cs2 77.7(2) 1_654 2_675
As1 O5 U2 129.6(6) 2_565 2_575
As1 O5 Cs2 87.3(4) 2_565 .
U2 O5 Cs2 123.0(4) 2_575 .
As1 O6 Cs2 84.4(5) 2_565 .
As1 O7 U1 134.8(6) . 2_665
As1 O7 Cs1 123.0(6) . 2_665
U1 O7 Cs1 102.1(4) 2_665 2_665
As2 O8 As1 134.4(7) . 2_565
As2 O8 Cs2 114.2(5) . .
As1 O8 Cs2 87.5(4) 2_565 .
As2 O8 Cs2 101.2(4) . 2_566
As1 O8 Cs2 106.2(5) 2_565 2_566
Cs2 O8 Cs2 113.0(3) . 2_566
As2 O9 Cs1 97.0(4) . .
As2 O10 U1 144.0(6) . .
As2 O10 Cs2 105.4(4) . 2_566
U1 O10 Cs2 102.2(4) . 2_566
As2 O11 U2 136.7(6) . 2_675
As2 O11 Cs2 98.2(4) . .
U2 O11 Cs2 92.2(3) 2_675 .
As3 O12 U1 128.7(6) 2_775 2_765
As3 O12 U2 121.0(6) 2_775 1_655
U1 O12 U2 110.3(4) 2_765 1_655
As3 O12 Cs1 92.0(4) 2_775 1_655
U1 O12 Cs1 88.8(3) 2_765 1_655
U2 O12 Cs1 90.5(3) 1_655 1_655
As3 O13 Cs1 147.5(5) . .
As3 O14 U2 128.0(6) . 2_775
As3 O14 Cs2 126.7(5) . 1_655
U2 O14 Cs2 102.6(3) 2_775 1_655
As4 O15 As3 117.0(6) . 1_445
As4 O16 U2 127.4(6) 2_665 .
As4 O16 U1 121.3(6) 2_665 2_665
U2 O16 U1 111.1(3) . 2_665
As4 O16 Cs1 85.6(4) 2_665 .
U2 O16 Cs1 91.6(3) . .
U1 O16 Cs1 88.8(3) 2_665 .
As4 O16 Cs2 88.7(4) 2_665 1_654
U2 O16 Cs2 95.0(3) . 1_654
U1 O16 Cs2 90.9(3) 2_665 1_654
Cs1 O16 Cs2 173.1(3) . 1_654
As4 O17 U1 131.4(6) . 1_455
As4 O17 Cs2 114.9(4) . 2_566
U1 O17 Cs2 110.8(4) 1_455 2_566
As4 O18 Cs1 95.0(5) 2_665 .

loop_
_geom_bond_atom_site_label_1
_geom_bond_atom_site_label_2
_geom_bond_distance
_geom_bond_site_symmetry_2
U1 O1 1.770(11) .
U1 O2 1.777(12) 2_665
U1 O7 2.333(12) 2_665
U1 O17 2.340(9) 1_655
U1 O10 2.342(9) .
U1 O12 2.488(12) 2_765
U1 O16 2.513(11) 2_665
U2 O3 1.768(11) .
U2 O4 1.773(11) .
U2 O11 2.325(12) 2_675
U2 O14 2.333(10) 2_775
U2 O5 2.347(10) 2_575
U2 O16 2.459(11) .
U2 O12 2.505(12) 1_455
Cs1 O3 3.110(11) 2_675
Cs1 O7 3.142(11) 2_665
Cs1 O2 3.193(12) 2_665
Cs1 O2 3.209(12) .
Cs1 O13 3.210(11) .
Cs1 O3 3.289(13) .
Cs1 O18 3.405(12) .
Cs1 O16 3.662(11) .
Cs1 O12 3.678(11) 1_455
Cs1 O9 3.694(12) .
Cs2 O17 3.089(11) 2_566
Cs2 O8 3.286(11) .
Cs2 O14 3.329(12) 1_455
Cs2 O5 3.338(10) .
Cs2 O6 3.426(13) .
Cs2 O10 3.428(11) 2_566
Cs2 O8 3.473(13) 2_566
Cs2 O4 3.479(11) 1_456
Cs2 O1 3.580(10) 2_666
Cs2 O4 3.652(11) 2_675
Cs2 O1 3.664(11) 2_566
As1 O7 1.653(11) .
As1 O5 1.670(12) 2_565
As1 O6 1.673(12) 2_565
As1 O8 1.764(10) 2_565
As2 O10 1.635(11) .
As2 O11 1.680(11) .
As2 O9 1.698(11) .
As2 O8 1.731(11) .
As3 O13 1.659(11) .
As3 O14 1.679(10) .
As3 O12 1.694(10) 2_775
As3 O15 1.795(11) 1_665
As4 O17 1.656(11) .
As4 O18 1.658(12) 2_665
As4 O16 1.695(9) 2_665
As4 O15 1.756(12) .
